data_1530396
loop_
_publ_author_name
'Marriott, Katie E. R.'
'Bhaskaran, Lakshmi'
'Wilson, Claire'
'Medarde, Marisa'
'Ochsenbein, Stefan T.'
'Hill, Stephen'
'Murrie, Mark'

_publ_section_title
;
 Pushing the limits of magnetic anisotropy in trigonal bipyramidal Ni(ii)
;
_journal_issue 12
_journal_name_full 'Chem. Sci.'
_journal_page_first 6823
_journal_paper_doi 10.1039/C5SC02854J
_journal_volume 6
_journal_year 2015
_chemical_formula_moiety 'C14 H30 Cl3 N4 Ni, Cl O4'
_chemical_formula_sum 'C14 H30 Cl4 N4 Ni O4'
_chemical_formula_weight 518.93
_space_group_crystal_system orthorhombic
_space_group_IT_number 29
_space_group_name_Hall 'P 2c -2ac'
_space_group_name_H-M_alt 'P c a 21'
_symmetry_space_group_name_Hall 'P 2c -2ac'
_symmetry_space_group_name_H-M 'P c a 21'
_atom_sites_solution_hydrogens geom
_atom_sites_solution_primary iterative
_audit_creation_date 2015-04-15
_audit_creation_method
;
Olex2 1.2
(compiled 2015.01.26 svn.r3150 for OlexSys, GUI svn.r4998)
;
_audit_update_record
;
2015-04-15 deposited with the CCDC.
2015-09-08 downloaded from the CCDC.
;
_cell_angle_alpha 90
_cell_angle_beta 90
_cell_angle_gamma 90
_cell_formula_units_Z 4
_cell_length_a 12.3629(16)
_cell_length_b 12.8888(19)
_cell_length_c 13.1011(18)
_cell_measurement_reflns_used 4673
_cell_measurement_temperature 100(2)
_cell_measurement_theta_max 26.77
_cell_measurement_theta_min 2.28
_cell_volume 2087.6(5)
_computing_cell_refinement 'SAINT v8.34A (Bruker, 2013)'
_computing_data_reduction 'SAINT v8.34A (Bruker, 2013)'
_computing_molecular_graphics 'Olex2 (Dolomanov et al., 2009)'
_computing_publication_material 'Olex2 (Dolomanov et al., 2009)'
_computing_structure_refinement 'ShelXL (Sheldrick, 2008)'
_computing_structure_solution
;
Superflip (Palatinus & Chapuis, 2007;Palatinus & van der Lee, 2008;
Palatinus et al., 2012)
;
_diffrn_ambient_temperature 100
_diffrn_measured_fraction_theta_full 1.000
_diffrn_measured_fraction_theta_max 0.939
_diffrn_measurement_device_type 'Bruker APEX-II CCD'
_diffrn_measurement_method '\f and \w scans'
_diffrn_radiation_type MoK\a
_diffrn_radiation_wavelength 0.71073
_diffrn_reflns_av_R_equivalents 0.0781
_diffrn_reflns_av_unetI/netI 0.0795
_diffrn_reflns_laue_measured_fraction_full 1.000
_diffrn_reflns_laue_measured_fraction_max 0.939
_diffrn_reflns_limit_h_max 14
_diffrn_reflns_limit_h_min -15
_diffrn_reflns_limit_k_max 16
_diffrn_reflns_limit_k_min -15
_diffrn_reflns_limit_l_max 10
_diffrn_reflns_limit_l_min -16
_diffrn_reflns_number 12167
_diffrn_reflns_point_group_measured_fraction_full 1.000
_diffrn_reflns_point_group_measured_fraction_max 0.939
_diffrn_reflns_theta_full 25.000
_diffrn_reflns_theta_max 27.484
_diffrn_reflns_theta_min 1.580
_diffrn_standards_number 0
_exptl_absorpt_coefficient_mu 1.470
_exptl_absorpt_correction_T_max 1.0000
_exptl_absorpt_correction_T_min 0.7465
_exptl_absorpt_correction_type multi-scan
_exptl_absorpt_process_details
;
SADABS-2012/1 (Bruker,2012) was used for absorption correction.
wR2(int) was 0.1293 before and 0.1087 after correction.
The Ratio of minimum to maximum transmission is 0.7465.
The \l/2 correction factor is 0.0015.
;
_exptl_crystal_colour 'clear red'
_exptl_crystal_colour_lustre clear
_exptl_crystal_colour_primary red
_exptl_crystal_density_diffrn 1.651
_exptl_crystal_description block
_exptl_crystal_F_000 1080
_exptl_crystal_recrystallization_method 'Vapour Deposition'
_exptl_crystal_size_max 0.45
_exptl_crystal_size_mid 0.4
_exptl_crystal_size_min 0.24
_refine_diff_density_max 0.466
_refine_diff_density_min -0.700
_refine_diff_density_rms 0.117
_refine_ls_abs_structure_details
;
 Refined as an inversion twin.
;
_refine_ls_abs_structure_Flack 0.16(3)
_refine_ls_extinction_method none
_refine_ls_goodness_of_fit_ref 1.067
_refine_ls_hydrogen_treatment constr
_refine_ls_matrix_type full
_refine_ls_number_parameters 247
_refine_ls_number_reflns 3646
_refine_ls_number_restraints 1
_refine_ls_restrained_S_all 1.067
_refine_ls_R_factor_all 0.0543
_refine_ls_R_factor_gt 0.0438
_refine_ls_shift/su_max 0.001
_refine_ls_shift/su_mean 0.000
_refine_ls_structure_factor_coef Fsqd
_refine_ls_weighting_details 'w=1/[\s^2^(Fo^2^)+(0.0364P)^2^] where P=(Fo^2^+2Fc^2^)/3'
_refine_ls_weighting_scheme calc
_refine_ls_wR_factor_gt 0.0949
_refine_ls_wR_factor_ref 0.1000
_reflns_Friedel_coverage 0.913
_reflns_friedel_fraction_full 1.000
_reflns_friedel_fraction_max 0.940
_reflns_number_gt 3254
_reflns_number_total 3646
_reflns_threshold_expression 'I > 2\s(I)'
_cod_data_source_file c5sc02854j2.cif
_cod_data_source_block km684rc_0m
_cod_depositor_comments 'Adding full bibliography for 1530396.cif.'
_cod_database_code 1530396
_shelx_space_group_comment
;
The symmetry employed for this shelxl refinement is uniquely defined
by the following loop, which should always be used as a source of
symmetry information in preference to the above space-group names.
They are only intended as comments.
;
_olex2_refinement_description
;
1. Twinned data refinement
 Scales: 0.84(3) 0.16(3)
2. Fixed Uiso
 At 1.2 times of:
  All C(H,H) groups
 At 1.5 times of:
  All C(H,H,H) groups
3.a Secondary CH2 refined with riding coordinates:
 C1(H1a,H1b), C2(H2a,H2b), C3(H3a,H3b), C4(H4a,H4b), C5(H5a,H5b), C6(H6a,H6b),
 C8(H8a,H8b), C9(H9a,H9b), C10(H10a,H10b), C11(H11a,H11b), C12(H12a,H12b),
 C13(H13a,H13b)
3.b Idealised Me refined as rotating group:
 C7(H7a,H7b,H7c), C14(H14a,H14b,H14c)
;
_shelx_shelxl_version_number 2014/7
_olex2_submission_special_instructions 'No special instructions were received'

loop_
_space_group_symop_operation_xyz
'x, y, z'
'-x, -y, z+1/2'
'-x+1/2, y, z+1/2'
'x+1/2, -y, z'

loop_
_atom_site_label
_atom_site_type_symbol
_atom_site_fract_x
_atom_site_fract_y
_atom_site_fract_z
_atom_site_U_iso_or_equiv
_atom_site_adp_type
_atom_site_occupancy
_atom_site_site_symmetry_order
_atom_site_calc_flag
_atom_site_refinement_flags_posn
Ni1 Ni 0.45972(5) 0.75150(6) 0.71211(7) 0.01243(19) Uani 1 1 d .
Cl1 Cl 0.52476(11) 0.60452(12) 0.79214(12) 0.0227(4) Uani 1 1 d .
Cl2 Cl 0.55696(12) 0.81263(14) 0.57331(12) 0.0247(4) Uani 1 1 d .
Cl3 Cl 0.30463(10) 0.83745(12) 0.76371(13) 0.0210(4) Uani 1 1 d .
N1 N 0.5565(3) 0.8451(4) 0.8177(4) 0.0129(11) Uani 1 1 d .
N2 N 0.6671(4) 0.9553(4) 0.9441(4) 0.0146(11) Uani 1 1 d .
N3 N 0.3610(3) 0.6511(3) 0.6138(4) 0.0123(10) Uani 1 1 d .
N4 N 0.2504(4) 0.5228(4) 0.5024(4) 0.0141(11) Uani 1 1 d .
C1 C 0.6743(4) 0.8205(5) 0.8113(5) 0.0168(13) Uani 1 1 d .
H1A H 0.6968 0.8209 0.7403 0.020 Uiso 1 1 calc R
H1B H 0.6871 0.7516 0.8385 0.020 Uiso 1 1 calc R
C2 C 0.7409(4) 0.8992(5) 0.8709(5) 0.0172(13) Uani 1 1 d .
H2A H 0.7979 0.8641 0.9084 0.021 Uiso 1 1 calc R
H2B H 0.7742 0.9483 0.8245 0.021 Uiso 1 1 calc R
C3 C 0.5225(4) 0.8272(5) 0.9247(5) 0.0152(13) Uani 1 1 d .
H3A H 0.5180 0.7532 0.9373 0.018 Uiso 1 1 calc R
H3B H 0.4511 0.8566 0.9351 0.018 Uiso 1 1 calc R
C4 C 0.6019(5) 0.8762(5) 1.0009(5) 0.0171(13) Uani 1 1 d .
H4A H 0.5626 0.9088 1.0563 0.020 Uiso 1 1 calc R
H4B H 0.6490 0.8234 1.0293 0.020 Uiso 1 1 calc R
C5 C 0.5451(4) 0.9590(4) 0.7957(5) 0.0167(13) Uani 1 1 d .
H5A H 0.4693 0.9759 0.7862 0.020 Uiso 1 1 calc R
H5B H 0.5832 0.9758 0.7331 0.020 Uiso 1 1 calc R
C6 C 0.5912(4) 1.0234(5) 0.8837(5) 0.0154(13) Uani 1 1 d .
H6A H 0.6299 1.0831 0.8572 0.018 Uiso 1 1 calc R
H6B H 0.5331 1.0480 0.9272 0.018 Uiso 1 1 calc R
C7 C 0.7318(5) 1.0190(5) 1.0181(5) 0.0205(14) Uani 1 1 d .
H7A H 0.7768 1.0667 0.9811 0.031 Uiso 1 1 calc GR
H7B H 0.7763 0.9741 1.0587 0.031 Uiso 1 1 calc GR
H7C H 0.6836 1.0570 1.0617 0.031 Uiso 1 1 calc GR
C8 C 0.2991(4) 0.7063(5) 0.5333(4) 0.0179(14) Uani 1 1 d .
H8A H 0.3462 0.7552 0.4988 0.021 Uiso 1 1 calc R
H8B H 0.2405 0.7451 0.5645 0.021 Uiso 1 1 calc R
C9 C 0.2531(5) 0.6301(4) 0.4558(5) 0.0184(12) Uani 1 1 d .
H9A H 0.1805 0.6511 0.4367 0.022 Uiso 1 1 calc R
H9B H 0.2976 0.6298 0.3949 0.022 Uiso 1 1 calc R
C10 C 0.2808(4) 0.5902(5) 0.6765(4) 0.0160(13) Uani 1 1 d .
H10A H 0.2404 0.6372 0.7200 0.019 Uiso 1 1 calc R
H10B H 0.3192 0.5416 0.7199 0.019 Uiso 1 1 calc R
C11 C 0.2026(4) 0.5310(5) 0.6074(5) 0.0161(13) Uani 1 1 d .
H11A H 0.1899 0.4622 0.6349 0.019 Uiso 1 1 calc R
H11B H 0.1339 0.5672 0.6042 0.019 Uiso 1 1 calc R
C12 C 0.4312(4) 0.5753(5) 0.5607(5) 0.0183(14) Uani 1 1 d .
H12A H 0.4834 0.5475 0.6087 0.022 Uiso 1 1 calc R
H12B H 0.4707 0.6103 0.5069 0.022 Uiso 1 1 calc R
C13 C 0.3663(4) 0.4872(5) 0.5154(5) 0.0184(14) Uani 1 1 d .
H13A H 0.3690 0.4273 0.5601 0.022 Uiso 1 1 calc R
H13B H 0.3963 0.4676 0.4497 0.022 Uiso 1 1 calc R
C14 C 0.1902(4) 0.4494(5) 0.4370(5) 0.0185(14) Uani 1 1 d .
H14A H 0.1187 0.4757 0.4249 0.028 Uiso 1 1 calc GR
H14B H 0.1855 0.3833 0.4705 0.028 Uiso 1 1 calc GR
H14C H 0.2273 0.4414 0.3731 0.028 Uiso 1 1 calc GR
Cl4 Cl 0.46729(10) 0.27740(11) 0.73064(11) 0.0158(3) Uani 1 1 d .
O1 O 0.5372(4) 0.3172(4) 0.8079(4) 0.0389(13) Uani 1 1 d .
O2 O 0.4447(3) 0.1701(3) 0.7493(4) 0.0313(12) Uani 1 1 d .
O3 O 0.5168(4) 0.2885(4) 0.6322(4) 0.0306(12) Uani 1 1 d .
O4 O 0.3672(3) 0.3340(3) 0.7304(4) 0.0329(12) Uani 1 1 d .

loop_
_atom_site_aniso_label
_atom_site_aniso_U_11
_atom_site_aniso_U_22
_atom_site_aniso_U_33
_atom_site_aniso_U_23
_atom_site_aniso_U_13
_atom_site_aniso_U_12
Ni1 0.0120(3) 0.0140(4) 0.0113(4) 0.0010(3) 0.0001(3) 0.0007(3)
Cl1 0.0322(7) 0.0151(8) 0.0209(9) 0.0015(7) -0.0127(7) -0.0001(6)
Cl2 0.0248(7) 0.0364(10) 0.0129(8) 0.0039(8) -0.0006(6) -0.0150(7)
Cl3 0.0140(6) 0.0215(8) 0.0276(8) -0.0100(7) 0.0008(6) 0.0024(6)
N1 0.013(2) 0.012(3) 0.014(3) 0.001(2) 0.0005(19) 0.0011(19)
N2 0.014(2) 0.015(3) 0.015(3) -0.001(2) -0.001(2) -0.002(2)
N3 0.011(2) 0.014(3) 0.012(2) 0.000(2) 0.001(2) 0.001(2)
N4 0.016(2) 0.018(3) 0.009(2) -0.001(2) 0.001(2) 0.002(2)
C1 0.013(2) 0.021(3) 0.017(3) 0.001(3) 0.001(2) 0.000(2)
C2 0.012(3) 0.020(3) 0.020(3) 0.003(3) -0.001(2) 0.000(2)
C3 0.016(3) 0.015(3) 0.014(3) 0.002(3) 0.008(2) -0.004(2)
C4 0.022(3) 0.014(3) 0.015(3) 0.003(3) 0.000(2) -0.004(2)
C5 0.016(3) 0.013(3) 0.021(3) 0.001(3) 0.003(3) 0.002(2)
C6 0.016(3) 0.013(3) 0.018(3) -0.002(3) 0.005(3) -0.002(2)
C7 0.021(3) 0.017(3) 0.023(4) -0.008(3) -0.006(3) -0.002(3)
C8 0.017(3) 0.020(3) 0.016(3) 0.008(3) -0.001(2) -0.003(3)
C9 0.022(3) 0.019(3) 0.014(3) 0.004(3) -0.004(2) -0.009(3)
C10 0.018(3) 0.016(3) 0.013(3) -0.002(3) 0.003(2) 0.003(2)
C11 0.020(3) 0.017(3) 0.011(3) -0.001(3) 0.007(2) -0.003(2)
C12 0.011(2) 0.029(4) 0.015(3) -0.001(3) 0.000(2) 0.005(2)
C13 0.014(3) 0.026(4) 0.015(3) -0.005(3) -0.005(3) 0.009(3)
C14 0.016(3) 0.022(4) 0.017(3) -0.005(3) -0.001(2) -0.004(3)
Cl4 0.0181(6) 0.0141(7) 0.0150(9) 0.0003(7) 0.0004(6) -0.0025(5)
O1 0.040(3) 0.047(4) 0.030(3) -0.007(3) -0.011(2) -0.009(2)
O2 0.042(3) 0.017(3) 0.034(3) 0.006(2) 0.002(2) -0.003(2)
O3 0.033(2) 0.036(3) 0.022(3) -0.004(2) 0.011(2) -0.010(2)
O4 0.029(2) 0.028(3) 0.042(3) 0.004(3) 0.006(2) 0.0048(19)

loop_
_atom_type_symbol
_atom_type_description
_atom_type_scat_dispersion_real
_atom_type_scat_dispersion_imag
_atom_type_scat_source
C C 0.0033 0.0016 'International Tables Vol C Tables 4.2.6.8 and 6.1.1.4'
H H 0.0000 0.0000 'International Tables Vol C Tables 4.2.6.8 and 6.1.1.4'
Cl Cl 0.1484 0.1585 'International Tables Vol C Tables 4.2.6.8 and 6.1.1.4'
N N 0.0061 0.0033 'International Tables Vol C Tables 4.2.6.8 and 6.1.1.4'
Ni Ni 0.3393 1.1124 'International Tables Vol C Tables 4.2.6.8 and 6.1.1.4'
O O 0.0106 0.0060 'International Tables Vol C Tables 4.2.6.8 and 6.1.1.4'

loop_
_geom_angle_atom_site_label_1
_geom_angle_atom_site_label_2
_geom_angle_atom_site_label_3
_geom_angle
Cl1 Ni1 Cl2 117.03(7)
Cl1 Ni1 Cl3 123.24(7)
Cl3 Ni1 Cl2 119.73(7)
N1 Ni1 Cl1 88.58(14)
N1 Ni1 Cl2 91.41(14)
N1 Ni1 Cl3 90.26(12)
N1 Ni1 N3 176.59(19)
N3 Ni1 Cl1 88.66(13)
N3 Ni1 Cl2 91.62(13)
N3 Ni1 Cl3 89.59(12)
C1 N1 Ni1 112.3(4)
C1 N1 C5 106.8(4)
C3 N1 Ni1 110.9(3)
C3 N1 C1 107.3(4)
C3 N1 C5 107.8(5)
C5 N1 Ni1 111.5(4)
C4 N2 C2 108.3(4)
C4 N2 C6 108.8(4)
C4 N2 C7 109.8(5)
C6 N2 C2 108.8(4)
C7 N2 C2 110.5(4)
C7 N2 C6 110.6(4)
C8 N3 Ni1 114.9(4)
C8 N3 C10 107.3(4)
C10 N3 Ni1 110.6(3)
C12 N3 Ni1 109.8(3)
C12 N3 C8 106.6(4)
C12 N3 C10 107.3(4)
C9 N4 C13 107.6(5)
C11 N4 C9 108.3(5)
C11 N4 C13 106.9(4)
C14 N4 C9 111.3(5)
C14 N4 C11 112.2(5)
C14 N4 C13 110.3(4)
N1 C1 H1A 109.5
N1 C1 H1B 109.5
N1 C1 C2 110.9(5)
H1A C1 H1B 108.0
C2 C1 H1A 109.5
C2 C1 H1B 109.5
N2 C2 C1 108.6(4)
N2 C2 H2A 110.0
N2 C2 H2B 110.0
C1 C2 H2A 110.0
C1 C2 H2B 110.0
H2A C2 H2B 108.4
N1 C3 H3A 109.3
N1 C3 H3B 109.3
N1 C3 C4 111.7(4)
H3A C3 H3B 107.9
C4 C3 H3A 109.3
C4 C3 H3B 109.3
N2 C4 C3 107.5(5)
N2 C4 H4A 110.2
N2 C4 H4B 110.2
C3 C4 H4A 110.2
C3 C4 H4B 110.2
H4A C4 H4B 108.5
N1 C5 H5A 109.5
N1 C5 H5B 109.5
N1 C5 C6 110.5(5)
H5A C5 H5B 108.1
C6 C5 H5A 109.5
C6 C5 H5B 109.5
N2 C6 C5 108.1(5)
N2 C6 H6A 110.1
N2 C6 H6B 110.1
C5 C6 H6A 110.1
C5 C6 H6B 110.1
H6A C6 H6B 108.4
N2 C7 H7A 109.5
N2 C7 H7B 109.5
N2 C7 H7C 109.5
H7A C7 H7B 109.5
H7A C7 H7C 109.5
H7B C7 H7C 109.5
N3 C8 H8A 109.5
N3 C8 H8B 109.5
N3 C8 C9 110.9(5)
H8A C8 H8B 108.0
C9 C8 H8A 109.5
C9 C8 H8B 109.5
N4 C9 C8 109.2(5)
N4 C9 H9A 109.8
N4 C9 H9B 109.8
C8 C9 H9A 109.8
C8 C9 H9B 109.8
H9A C9 H9B 108.3
N3 C10 H10A 109.5
N3 C10 H10B 109.5
N3 C10 C11 110.7(5)
H10A C10 H10B 108.1
C11 C10 H10A 109.5
C11 C10 H10B 109.5
N4 C11 C10 109.2(4)
N4 C11 H11A 109.8
N4 C11 H11B 109.8
C10 C11 H11A 109.8
C10 C11 H11B 109.8
H11A C11 H11B 108.3
N3 C12 H12A 109.3
N3 C12 H12B 109.3
N3 C12 C13 111.7(4)
H12A C12 H12B 107.9
C13 C12 H12A 109.3
C13 C12 H12B 109.3
N4 C13 H13A 110.0
N4 C13 H13B 110.0
C12 C13 N4 108.6(5)
C12 C13 H13A 110.0
C12 C13 H13B 110.0
H13A C13 H13B 108.4
N4 C14 H14A 109.5
N4 C14 H14B 109.5
N4 C14 H14C 109.5
H14A C14 H14B 109.5
H14A C14 H14C 109.5
H14B C14 H14C 109.5
O1 Cl4 O2 110.1(3)
O1 Cl4 O3 110.1(3)
O1 Cl4 O4 109.9(3)
O2 Cl4 O3 109.4(3)
O2 Cl4 O4 108.8(2)
O3 Cl4 O4 108.4(3)

loop_
_geom_bond_atom_site_label_1
_geom_bond_atom_site_label_2
_geom_bond_distance
Ni1 Cl1 2.3095(17)
Ni1 Cl2 2.3178(18)
Ni1 Cl3 2.3153(15)
Ni1 N1 2.191(5)
Ni1 N3 2.196(5)
N1 C1 1.493(7)
N1 C3 1.482(7)
N1 C5 1.502(7)
N2 C2 1.509(7)
N2 C4 1.498(7)
N2 C6 1.508(7)
N2 C7 1.501(8)
N3 C8 1.484(7)
N3 C10 1.508(7)
N3 C12 1.480(7)
N4 C9 1.512(7)
N4 C11 1.501(7)
N4 C13 1.513(7)
N4 C14 1.478(8)
C1 H1A 0.9700
C1 H1B 0.9700
C1 C2 1.523(8)
C2 H2A 0.9700
C2 H2B 0.9700
C3 H3A 0.9700
C3 H3B 0.9700
C3 C4 1.535(8)
C4 H4A 0.9700
C4 H4B 0.9700
C5 H5A 0.9700
C5 H5B 0.9700
C5 C6 1.531(8)
C6 H6A 0.9700
C6 H6B 0.9700
C7 H7A 0.9600
C7 H7B 0.9600
C7 H7C 0.9600
C8 H8A 0.9700
C8 H8B 0.9700
C8 C9 1.523(8)
C9 H9A 0.9700
C9 H9B 0.9700
C10 H10A 0.9700
C10 H10B 0.9700
C10 C11 1.529(8)
C11 H11A 0.9700
C11 H11B 0.9700
C12 H12A 0.9700
C12 H12B 0.9700
C12 C13 1.512(8)
C13 H13A 0.9700
C13 H13B 0.9700
C14 H14A 0.9600
C14 H14B 0.9600
C14 H14C 0.9600
Cl4 O1 1.427(5)
Cl4 O2 1.431(5)
Cl4 O3 1.435(5)
Cl4 O4 1.436(4)

loop_
_geom_torsion_atom_site_label_1
_geom_torsion_atom_site_label_2
_geom_torsion_atom_site_label_3
_geom_torsion_atom_site_label_4
_geom_torsion
Ni1 N1 C1 C2 169.9(4)
Ni1 N1 C3 C4 169.6(4)
Ni1 N1 C5 C6 167.0(3)
Ni1 N3 C8 C9 167.9(4)
Ni1 N3 C10 C11 172.7(4)
Ni1 N3 C12 C13 164.6(4)
N1 C1 C2 N2 18.1(6)
N1 C3 C4 N2 18.6(7)
N1 C5 C6 N2 20.0(6)
N3 C8 C9 N4 19.5(6)
N3 C10 C11 N4 18.6(7)
N3 C12 C13 N4 21.4(7)
C1 N1 C3 C4 46.6(6)
C1 N1 C5 C6 -70.0(6)
C2 N2 C4 C3 -69.4(6)
C2 N2 C6 C5 47.0(6)
C3 N1 C1 C2 -68.0(6)
C3 N1 C5 C6 45.0(5)
C4 N2 C2 C1 49.1(6)
C4 N2 C6 C5 -70.8(5)
C5 N1 C1 C2 47.4(6)
C5 N1 C3 C4 -68.1(6)
C6 N2 C2 C1 -69.1(6)
C6 N2 C4 C3 48.7(6)
C7 N2 C2 C1 169.3(5)
C7 N2 C4 C3 169.8(5)
C7 N2 C6 C5 168.5(5)
C8 N3 C10 C11 46.7(6)
C8 N3 C12 C13 -70.4(6)
C9 N4 C11 C10 -68.1(6)
C9 N4 C13 C12 45.3(6)
C10 N3 C8 C9 -68.6(6)
C10 N3 C12 C13 44.3(6)
C11 N4 C9 C8 47.0(6)
C11 N4 C13 C12 -70.9(6)
C12 N3 C8 C9 46.0(6)
C12 N3 C10 C11 -67.5(6)
C13 N4 C9 C8 -68.3(6)
C13 N4 C11 C10 47.6(6)
C14 N4 C9 C8 170.7(5)
C14 N4 C11 C10 168.7(5)
C14 N4 C13 C12 166.8(5)

loop_
_twin_individual_id
_twin_individual_mass_fraction_refined
1 0.84(3)
2 0.16(3)
